data_4512101
loop_
_publ_author_name
'Nakabayashi, Koji'
'Chorazy, Szymon'
'Takahashi, Daisuke'
'Kinoshita, Takaaki'
'Sieklucka, Barbara'
'Ohkoshi, Shin-ichi'

_publ_section_title
;
 Cesium Cyano-Bridged CoII--MV(M = Mo and W) Layered Frameworks Exhibiting
 High Thermal Durability and Metamagnetism
;
_journal_issue 11
_journal_name_full 'Crystal Growth &amp; Design'
_journal_page_first 6093
_journal_paper_doi 10.1021/cg501250p
_journal_volume 14
_journal_year 2014
_chemical_formula_sum 'C8 Cl3 Co Cs4 Mo N8'
_chemical_formula_weight 1001.02
_chemical_name_systematic
;
 ?
;
_space_group_IT_number 14
_symmetry_cell_setting monoclinic
_symmetry_space_group_name_Hall '-P 2yn'
_symmetry_space_group_name_H-M 'P 1 21/n 1'
_atom_sites_solution_hydrogens none
_atom_sites_solution_primary direct
_atom_sites_solution_secondary difmap
_audit_creation_method SHELXL-97
_cell_angle_alpha 90.00
_cell_angle_beta 95.92(3)
_cell_angle_gamma 90.00
_cell_formula_units_Z 4
_cell_length_a 9.3300(19)
_cell_length_b 13.642(3)
_cell_length_c 16.734(3)
_cell_measurement_temperature 90(2)
_cell_volume 2118.5(7)
_computing_cell_refinement HKL2000
_computing_data_collection 'Rigaku CrystalClear'
_computing_data_reduction HKL2000
_computing_molecular_graphics PYMOL
_computing_structure_refinement 'SHELXL-97 (Sheldrick, 1997)'
_computing_structure_solution 'SHELXS-97 (Sheldrick, 1990)'
_diffrn_ambient_temperature 90(2)
_diffrn_measured_fraction_theta_full 0.996
_diffrn_measured_fraction_theta_max 0.996
_diffrn_measurement_device_type CCD
_diffrn_measurement_method omega
_diffrn_radiation_monochromator Si
_diffrn_radiation_source synchrotron
_diffrn_radiation_type synchrotron
_diffrn_radiation_wavelength 0.68900
_diffrn_reflns_av_R_equivalents 0.0771
_diffrn_reflns_av_sigmaI/netI 0.0658
_diffrn_reflns_limit_h_max 14
_diffrn_reflns_limit_h_min -14
_diffrn_reflns_limit_k_max 20
_diffrn_reflns_limit_k_min -20
_diffrn_reflns_limit_l_max 25
_diffrn_reflns_limit_l_min -25
_diffrn_reflns_number 44762
_diffrn_reflns_theta_full 32.38
_diffrn_reflns_theta_max 32.38
_diffrn_reflns_theta_min 1.87
_exptl_absorpt_coefficient_mu 8.537
_exptl_absorpt_correction_T_max 0.6198
_exptl_absorpt_correction_T_min 0.5176
_exptl_absorpt_correction_type empirical
_exptl_crystal_colour 'dark green'
_exptl_crystal_density_diffrn 3.138
_exptl_crystal_density_method 'not measured'
_exptl_crystal_description platelet
_exptl_crystal_F_000 1776
_exptl_crystal_size_max 0.04
_exptl_crystal_size_mid 0.03
_exptl_crystal_size_min 0.01
_refine_diff_density_max 2.482
_refine_diff_density_min -3.534
_refine_diff_density_rms 0.517
_refine_ls_extinction_method none
_refine_ls_goodness_of_fit_ref 0.995
_refine_ls_hydrogen_treatment none
_refine_ls_matrix_type full
_refine_ls_number_parameters 226
_refine_ls_number_reflns 8314
_refine_ls_number_restraints 0
_refine_ls_restrained_S_all 0.995
_refine_ls_R_factor_all 0.0470
_refine_ls_R_factor_gt 0.0345
_refine_ls_shift/su_max 0.002
_refine_ls_shift/su_mean 0.000
_refine_ls_structure_factor_coef Fsqd
_refine_ls_weighting_details 'calc w=1/[\s^2^(Fo^2^)+(0.0593P)^2^+0.0000P] where P=(Fo^2^+2Fc^2^)/3'
_refine_ls_weighting_scheme calc
_refine_ls_wR_factor_gt 0.0837
_refine_ls_wR_factor_ref 0.1159
_reflns_number_gt 6602
_reflns_number_total 8314
_reflns_threshold_expression >2sigma(I)
_cod_data_source_file cg501250p_si_002.cif
_cod_data_source_block CsCoMo
_cod_depositor_comments 'Adding full bibliography for 4512101--4512102.cif.'
_cod_database_code 4512101

loop_
_symmetry_equiv_pos_as_xyz
'x, y, z'
'-x+1/2, y+1/2, -z+1/2'
'-x, -y, -z'
'x-1/2, -y-1/2, z-1/2'

loop_
_atom_site_label
_atom_site_type_symbol
_atom_site_fract_x
_atom_site_fract_y
_atom_site_fract_z
_atom_site_U_iso_or_equiv
_atom_site_adp_type
_atom_site_occupancy
_atom_site_symmetry_multiplicity
_atom_site_calc_flag
Cs1 Cs 0.79450(3) 0.06578(2) 0.071171(19) 0.01020(7) Uani 1 1 d
Cs2 Cs 1.08928(3) 0.25402(2) -0.19400(2) 0.01165(7) Uani 1 1 d
Cs3 Cs 0.91289(3) 0.37424(2) 0.046580(17) 0.00753(7) Uani 1 1 d
Cs4 Cs 0.46503(3) 0.53813(2) 0.128743(19) 0.00973(7) Uani 1 1 d
Mo1 Mo 1.09046(4) 0.39758(3) 0.28958(2) 0.00406(8) Uani 1 1 d
Co1 Co 1.33577(7) 0.23451(5) 0.04373(4) 0.00469(12) Uani 1 1 d
Cl1 Cl 1.57634(13) 0.29776(10) 0.08771(7) 0.0108(2) Uani 1 1 d
Cl2 Cl 1.25888(13) 0.39075(9) -0.02390(7) 0.0086(2) Uani 1 1 d
Cl3 Cl 1.10042(12) 0.16094(9) 0.00324(7) 0.0091(2) Uani 1 1 d
C1 C 1.0942(5) 0.5289(4) 0.3614(3) 0.0080(8) Uani 1 1 d
N1 N 1.1028(5) 0.6009(3) 0.3981(3) 0.0091(8) Uani 1 1 d
C2 C 1.2040(5) 0.3249(4) 0.2013(3) 0.0066(8) Uani 1 1 d
N2 N 1.2609(5) 0.2894(3) 0.1500(3) 0.0097(8) Uani 1 1 d
C3 C 0.9697(5) 0.3560(4) 0.3875(3) 0.0074(8) Uani 1 1 d
N3 N 0.9096(5) 0.3264(3) 0.4393(3) 0.0094(8) Uani 1 1 d
C4 C 0.8758(6) 0.4529(4) 0.2572(3) 0.0102(9) Uani 1 1 d
N4 N 0.7610(5) 0.4818(4) 0.2392(3) 0.0153(9) Uani 1 1 d
C5 C 0.9675(5) 0.2706(4) 0.2462(3) 0.0099(9) Uani 1 1 d
N5 N 0.8980(5) 0.2056(4) 0.2232(3) 0.0131(9) Uani 1 1 d
C6 C 1.1010(5) 0.5033(4) 0.1944(3) 0.0086(8) Uani 1 1 d
N6 N 1.1042(5) 0.5529(3) 0.1388(3) 0.0113(8) Uani 1 1 d
C7 C 1.3113(5) 0.4491(4) 0.3081(3) 0.0088(8) Uani 1 1 d
N7 N 1.4311(5) 0.4720(4) 0.3175(3) 0.0138(9) Uani 1 1 d
C8 C 1.2090(5) 0.2935(4) 0.3640(3) 0.0101(9) Uani 1 1 d
N8 N 1.2717(6) 0.2403(4) 0.4079(3) 0.0188(10) Uani 1 1 d

loop_
_atom_site_aniso_label
_atom_site_aniso_U_11
_atom_site_aniso_U_22
_atom_site_aniso_U_33
_atom_site_aniso_U_23
_atom_site_aniso_U_13
_atom_site_aniso_U_12
Cs1 0.00975(13) 0.01017(15) 0.01097(14) -0.00097(11) 0.00248(10) -0.00134(10)
Cs2 0.00990(14) 0.01373(16) 0.01173(14) -0.00040(11) 0.00317(10) -0.00008(11)
Cs3 0.00813(13) 0.00842(14) 0.00602(13) -0.00059(10) 0.00067(9) -0.00116(10)
Cs4 0.00702(13) 0.01254(15) 0.00996(13) -0.00089(11) 0.00247(10) -0.00004(10)
Mo1 0.00438(16) 0.00504(18) 0.00308(16) -0.00014(13) 0.00183(12) -0.00006(12)
Co1 0.0056(3) 0.0054(3) 0.0035(3) -0.0003(2) 0.0025(2) 0.0006(2)
Cl1 0.0073(5) 0.0136(6) 0.0117(5) -0.0033(4) 0.0013(4) -0.0017(4)
Cl2 0.0100(5) 0.0082(5) 0.0079(5) 0.0011(4) 0.0025(4) -0.0005(4)
Cl3 0.0075(5) 0.0093(5) 0.0105(5) -0.0004(4) 0.0019(4) -0.0002(4)
C1 0.0078(19) 0.009(2) 0.0073(19) 0.0010(16) 0.0016(15) 0.0012(16)
N1 0.0105(18) 0.009(2) 0.0083(18) -0.0024(15) 0.0037(14) -0.0006(15)
C2 0.0078(19) 0.005(2) 0.0069(19) 0.0008(15) 0.0008(15) 0.0000(15)
N2 0.0109(18) 0.014(2) 0.0053(17) 0.0009(15) 0.0038(14) -0.0007(16)
C3 0.0065(19) 0.007(2) 0.009(2) -0.0022(16) 0.0006(15) -0.0013(16)
N3 0.0075(17) 0.009(2) 0.0119(19) -0.0008(15) 0.0047(14) 0.0005(15)
C4 0.010(2) 0.011(2) 0.010(2) 0.0007(17) 0.0028(16) 0.0023(17)
N4 0.0076(19) 0.017(2) 0.020(2) -0.0006(19) -0.0032(16) 0.0044(17)
C5 0.008(2) 0.016(2) 0.007(2) 0.0042(18) 0.0048(15) 0.0030(18)
N5 0.015(2) 0.012(2) 0.012(2) -0.0045(17) 0.0038(16) 0.0009(17)
C6 0.0069(19) 0.009(2) 0.010(2) 0.0025(17) 0.0019(16) 0.0036(16)
N6 0.014(2) 0.013(2) 0.0069(18) 0.0017(16) 0.0021(15) -0.0039(16)
C7 0.009(2) 0.010(2) 0.008(2) -0.0006(17) 0.0006(15) 0.0011(17)
N7 0.013(2) 0.015(2) 0.014(2) 0.0006(17) 0.0022(16) -0.0015(17)
C8 0.010(2) 0.014(2) 0.007(2) 0.0011(17) 0.0044(16) 0.0009(18)
N8 0.019(2) 0.022(3) 0.015(2) 0.008(2) 0.0041(18) 0.009(2)

loop_
_atom_type_symbol
_atom_type_description
_atom_type_scat_dispersion_real
_atom_type_scat_dispersion_imag
_atom_type_scat_source
C C 0.0033 0.0016 'International Tables Vol C Tables 4.2.6.8 and 6.1.1.4'
N N 0.0061 0.0033 'International Tables Vol C Tables 4.2.6.8 and 6.1.1.4'
Cl Cl 0.1484 0.1585 'International Tables Vol C Tables 4.2.6.8 and 6.1.1.4'
Co Co 0.3494 0.9721 'International Tables Vol C Tables 4.2.6.8 and 6.1.1.4'
Mo Mo -1.6832 0.6857 'International Tables Vol C Tables 4.2.6.8 and 6.1.1.4'
Cs Cs -0.3680 2.1192 'International Tables Vol C Tables 4.2.6.8 and 6.1.1.4'

loop_
_geom_angle_atom_site_label_1
_geom_angle_atom_site_label_2
_geom_angle_atom_site_label_3
_geom_angle
_geom_angle_site_symmetry_1
_geom_angle_site_symmetry_3
N5 Cs1 N7 68.34(12) . 2_745
N5 Cs1 Cl3 81.21(9) . .
N7 Cs1 Cl3 73.01(9) 2_745 .
N5 Cs1 N4 62.40(12) . 2_645
N7 Cs1 N4 61.99(12) 2_745 2_645
Cl3 Cs1 N4 129.53(8) . 2_645
N5 Cs1 Cl3 136.39(9) . 3_755
N7 Cs1 Cl3 68.05(9) 2_745 3_755
Cl3 Cs1 Cl3 86.77(3) . 3_755
N4 Cs1 Cl3 96.15(9) 2_645 3_755
N5 Cs1 C4 75.89(12) . 2_645
N7 Cs1 C4 76.80(12) 2_745 2_645
Cl3 Cs1 C4 147.17(8) . 2_645
N4 Cs1 C4 17.77(11) 2_645 2_645
Cl3 Cs1 C4 93.77(9) 3_755 2_645
N5 Cs1 N3 130.72(11) . 2_645
N7 Cs1 N3 92.84(11) 2_745 2_645
Cl3 Cs1 N3 138.08(7) . 2_645
N4 Cs1 N3 68.52(11) 2_645 2_645
Cl3 Cs1 N3 51.65(7) 3_755 2_645
C4 Cs1 N3 55.21(11) 2_645 2_645
N5 Cs1 Cl1 64.57(9) . 1_455
N7 Cs1 Cl1 132.90(9) 2_745 1_455
Cl3 Cs1 Cl1 100.35(3) . 1_455
N4 Cs1 Cl1 94.43(9) 2_645 1_455
Cl3 Cs1 Cl1 158.99(3) 3_755 1_455
C4 Cs1 Cl1 90.78(9) 2_645 1_455
N3 Cs1 Cl1 116.98(7) 2_645 1_455
N5 Cs1 N8 98.35(12) . 4_565
N7 Cs1 N8 131.77(12) 2_745 4_565
Cl3 Cs1 N8 58.98(9) . 4_565
N4 Cs1 N8 152.67(12) 2_645 4_565
Cl3 Cs1 N8 110.83(8) 3_755 4_565
C4 Cs1 N8 147.21(12) 2_645 4_565
N3 Cs1 N8 125.39(10) 2_645 4_565
Cl1 Cs1 N8 58.64(9) 1_455 4_565
N5 Cs1 N1 92.02(11) . 2_645
N7 Cs1 N1 133.29(11) 2_745 2_645
Cl3 Cs1 N1 147.91(7) . 2_645
N4 Cs1 N1 71.32(10) 2_645 2_645
Cl3 Cs1 N1 117.90(7) 3_755 2_645
C4 Cs1 N1 57.04(11) 2_645 2_645
N3 Cs1 N1 67.87(10) 2_645 2_645
Cl1 Cs1 N1 49.46(7) 1_455 2_645
N8 Cs1 N1 91.51(11) 4_565 2_645
N5 Cs1 C3 115.86(11) . 2_645
N7 Cs1 C3 94.84(11) 2_745 2_645
Cl3 Cs1 C3 154.37(8) . 2_645
N4 Cs1 C3 55.64(11) 2_645 2_645
Cl3 Cs1 C3 67.66(8) 3_755 2_645
C4 Cs1 C3 40.12(11) 2_645 2_645
N3 Cs1 C3 17.23(10) 2_645 2_645
Cl1 Cs1 C3 104.28(8) 1_455 2_645
N8 Cs1 C3 130.71(11) 4_565 2_645
N1 Cs1 C3 55.03(10) 2_645 2_645
N5 Cs1 Cs3 56.76(9) . .
N7 Cs1 Cs3 103.85(9) 2_745 .
Cl3 Cs1 Cs3 51.65(2) . .
N4 Cs1 Cs3 117.84(9) 2_645 .
Cl3 Cs1 Cs3 136.93(3) 3_755 .
C4 Cs1 Cs3 126.63(8) 2_645 .
N3 Cs1 Cs3 163.22(7) 2_645 .
Cl1 Cs1 Cs3 49.23(2) 1_455 .
N8 Cs1 Cs3 42.14(8) 4_565 .
N1 Cs1 Cs3 98.60(7) 2_645 .
C3 Cs1 Cs3 153.50(7) 2_645 .
N5 Cs2 N6 119.29(11) 4_665 3_765
N5 Cs2 N7 124.13(12) 4_665 4_565
N6 Cs2 N7 116.12(11) 3_765 4_565
N5 Cs2 Cl3 119.98(8) 4_665 .
N6 Cs2 Cl3 89.40(8) 3_765 .
N7 Cs2 Cl3 66.14(9) 4_565 .
N5 Cs2 N8 168.66(12) 4_665 4_565
N6 Cs2 N8 50.09(12) 3_765 4_565
N7 Cs2 N8 67.02(12) 4_565 4_565
Cl3 Cs2 N8 60.44(10) . 4_565
N5 Cs2 Cl2 85.19(9) 4_665 .
N6 Cs2 Cl2 65.56(8) 3_765 .
N7 Cs2 Cl2 124.98(9) 4_565 .
Cl3 Cs2 Cl2 58.84(3) . .
N8 Cs2 Cl2 86.02(8) 4_565 .
N5 Cs2 N3 67.98(10) 4_665 4_665
N6 Cs2 N3 119.14(10) 3_765 4_665
N7 Cs2 N3 91.44(11) 4_565 4_665
Cl3 Cs2 N3 52.15(7) . 4_665
N8 Cs2 N3 112.13(11) 4_565 4_665
Cl2 Cs2 N3 54.58(8) . 4_665
N5 Cs2 Cl1 64.45(9) 4_665 4_565
N6 Cs2 Cl1 117.01(8) 3_765 4_565
N7 Cs2 Cl1 85.05(9) 4_565 4_565
Cl3 Cs2 Cl1 147.93(3) . 4_565
N8 Cs2 Cl1 122.01(9) 4_565 4_565
Cl2 Cs2 Cl1 146.91(3) . 4_565
N3 Cs2 Cl1 118.59(7) 4_665 4_565
N5 Cs2 C6 106.21(11) 4_665 3_765
N6 Cs2 C6 17.59(11) 3_765 3_765
N7 Cs2 C6 125.87(11) 4_565 3_765
Cl3 Cs2 C6 106.68(8) . 3_765
N8 Cs2 C6 64.29(12) 4_565 3_765
Cl2 Cs2 C6 73.49(8) . 3_765
N3 Cs2 C6 127.84(11) 4_665 3_765
Cl1 Cs2 C6 101.47(8) 4_565 3_765
N5 Cs2 C5 17.15(12) 4_665 4_665
N6 Cs2 C5 133.00(11) 3_765 4_665
N7 Cs2 C5 110.70(12) 4_565 4_665
Cl3 Cs2 C5 106.12(9) . 4_665
N8 Cs2 C5 166.42(12) 4_565 4_665
Cl2 Cs2 C5 84.84(8) . 4_665
N3 Cs2 C5 54.29(10) 4_665 4_665
Cl1 Cs2 C5 70.05(8) 4_565 4_665
C6 Cs2 C5 122.12(11) 3_765 4_665
N5 Cs2 C7 137.49(12) 4_665 4_565
N6 Cs2 C7 100.46(11) 3_765 4_565
N7 Cs2 C7 17.47(11) 4_565 4_565
Cl3 Cs2 C7 71.51(8) . 4_565
N8 Cs2 C7 53.83(11) 4_565 4_565
Cl2 Cs2 C7 127.66(8) . 4_565
N3 Cs2 C7 106.72(10) 4_665 4_565
Cl1 Cs2 C7 85.26(8) 4_565 4_565
C6 Cs2 C7 108.65(11) 3_765 4_565
C5 Cs2 C7 126.48(11) 4_665 4_565
N5 Cs2 N4 67.33(11) 4_665 4_665
N6 Cs2 N4 172.50(10) 3_765 4_665
N7 Cs2 N4 56.94(11) 4_565 4_665
Cl3 Cs2 N4 89.87(8) . 4_665
N8 Cs2 N4 123.57(12) 4_565 4_665
Cl2 Cs2 N4 120.10(7) . 4_665
N3 Cs2 N4 65.76(10) 4_665 4_665
Cl1 Cs2 N4 61.50(8) 4_565 4_665
C6 Cs2 N4 162.96(11) 3_765 4_665
C5 Cs2 N4 54.23(11) 4_665 4_665
C7 Cs2 N4 72.25(11) 4_565 4_665
N8 Cs3 N6 56.20(14) 4_565 3_765
N8 Cs3 N6 157.05(13) 4_565 .
N6 Cs3 N6 101.01(10) 3_765 .
N8 Cs3 C6 174.58(13) 4_565 .
N6 Cs3 C6 120.73(12) 3_765 .
N6 Cs3 C6 19.84(11) . .
N8 Cs3 Cl1 70.07(11) 4_565 1_455
N6 Cs3 Cl1 109.13(9) 3_765 1_455
N6 Cs3 Cl1 126.10(8) . 1_455
C6 Cs3 Cl1 115.29(9) . 1_455
N8 Cs3 Cl3 66.12(11) 4_565 .
N6 Cs3 Cl3 91.88(9) 3_765 .
N6 Cs3 Cl3 116.79(9) . .
C6 Cs3 Cl3 110.56(9) . .
Cl1 Cs3 Cl3 105.92(3) 1_455 .
N8 Cs3 Cl2 96.77(11) 4_565 .
N6 Cs3 Cl2 67.69(9) 3_765 .
N6 Cs3 Cl2 69.10(8) . .
C6 Cs3 Cl2 77.81(9) . .
Cl1 Cs3 Cl2 164.30(3) 1_455 .
Cl3 Cs3 Cl2 59.67(3) . .
N8 Cs3 Cl2 103.23(11) 4_565 3_765
N6 Cs3 Cl2 69.37(9) 3_765 3_765
N6 Cs3 Cl2 66.70(9) . 3_765
C6 Cs3 Cl2 78.71(9) . 3_765
Cl1 Cs3 Cl2 83.42(3) 1_455 3_765
Cl3 Cs3 Cl2 161.10(3) . 3_765
Cl2 Cs3 Cl2 108.62(2) . 3_765
N8 Cs3 C5 121.46(14) 4_565 .
N6 Cs3 C5 172.48(12) 3_765 .
N6 Cs3 C5 80.76(12) . .
C6 Cs3 C5 60.92(13) . .
Cl1 Cs3 C5 75.01(9) 1_455 .
Cl3 Cs3 C5 80.85(9) . .
Cl2 Cs3 C5 106.56(8) . .
Cl2 Cs3 C5 117.79(9) 3_765 .
N8 Cs3 C2 134.17(14) 4_565 .
N6 Cs3 C2 134.45(11) 3_765 .
N6 Cs3 C2 58.26(11) . .
C6 Cs3 C2 43.74(11) . .
Cl1 Cs3 C2 115.68(8) 1_455 .
Cl3 Cs3 C2 68.90(8) . .
Cl2 Cs3 C2 66.97(8) . .
Cl2 Cs3 C2 122.44(8) 3_765 .
C5 Cs3 C2 40.71(11) . .
N8 Cs3 N2 119.61(13) 4_565 .
N6 Cs3 N2 119.77(11) 3_765 .
N6 Cs3 N2 66.89(11) . .
C6 Cs3 N2 57.08(11) . .
Cl1 Cs3 N2 125.82(7) 1_455 .
Cl3 Cs3 N2 53.53(7) . .
Cl2 Cs3 N2 52.60(7) . .
Cl2 Cs3 N2 133.59(8) 3_765 .
C5 Cs3 N2 54.05(10) . .
C2 Cs3 N2 18.20(10) . .
N8 Cs3 C4 143.79(13) 4_565 .
N6 Cs3 C4 144.46(12) 3_765 .
N6 Cs3 C4 56.37(11) . .
C6 Cs3 C4 41.47(12) . .
Cl1 Cs3 C4 73.93(9) 1_455 .
Cl3 Cs3 C4 122.02(8) . .
Cl2 Cs3 C4 118.07(9) . .
Cl2 Cs3 C4 76.05(8) 3_765 .
C5 Cs3 C4 42.12(12) . .
C2 Cs3 C4 60.92(11) . .
N2 Cs3 C4 79.13(11) . .
N4 Cs4 N7 63.59(13) . 1_455
N4 Cs4 N6 140.72(12) . 1_455
N7 Cs4 N6 77.14(12) 1_455 1_455
N4 Cs4 Cl2 73.57(10) . 3_765
N7 Cs4 Cl2 135.80(9) 1_455 3_765
N6 Cs4 Cl2 144.66(8) 1_455 3_765
N4 Cs4 N5 61.77(12) . 2_655
N7 Cs4 N5 64.58(11) 1_455 2_655
N6 Cs4 N5 102.53(11) 1_455 2_655
Cl2 Cs4 N5 86.48(8) 3_765 2_655
N4 Cs4 Cl1 68.99(9) . 1_455
N7 Cs4 Cl1 89.51(9) 1_455 1_455
N6 Cs4 Cl1 112.22(8) 1_455 1_455
Cl2 Cs4 Cl1 84.89(3) 3_765 1_455
N5 Cs4 Cl1 130.45(8) 2_655 1_455
N4 Cs4 N8 139.36(12) . 2_655
N7 Cs4 N8 104.83(12) 1_455 2_655
N6 Cs4 N8 50.15(12) 1_455 2_655
Cl2 Cs4 N8 100.38(9) 3_765 2_655
N5 Cs4 N8 77.91(11) 2_655 2_655
Cl1 Cs4 N8 151.59(8) 1_455 2_655
N4 Cs4 Cl2 128.64(10) . 1_455
N7 Cs4 Cl2 114.88(9) 1_455 1_455
N6 Cs4 Cl2 67.20(8) 1_455 1_455
Cl2 Cs4 Cl2 99.72(3) 3_765 1_455
N5 Cs4 Cl2 168.98(8) 2_655 1_455
Cl1 Cs4 Cl2 59.67(3) 1_455 1_455
N8 Cs4 Cl2 91.94(9) 2_655 1_455
N4 Cs4 C7 80.62(12) . 1_455
N7 Cs4 C7 18.22(11) 1_455 1_455
N6 Cs4 C7 60.34(11) 1_455 1_455
Cl2 Cs4 C7 153.84(8) 3_765 1_455
N5 Cs4 C7 77.45(11) 2_655 1_455
Cl1 Cs4 C7 89.95(9) 1_455 1_455
N8 Cs4 C7 96.31(12) 2_655 1_455
Cl2 Cs4 C7 99.70(8) 1_455 1_455
N4 Cs4 C6 123.46(12) . 1_455
N7 Cs4 C6 60.31(12) 1_455 1_455
N6 Cs4 C6 18.01(11) 1_455 1_455
Cl2 Cs4 C6 162.67(8) 3_765 1_455
N5 Cs4 C6 98.76(11) 2_655 1_455
Cl1 Cs4 C6 103.62(8) 1_455 1_455
N8 Cs4 C6 65.02(12) 2_655 1_455
Cl2 Cs4 C6 72.73(9) 1_455 1_455
C7 Cs4 C6 42.84(11) 1_455 1_455
N4 Cs4 C5 78.59(12) . 2_655
N7 Cs4 C5 74.43(12) 1_455 2_655
N6 Cs4 C5 91.83(11) 1_455 2_655
Cl2 Cs4 C5 87.42(8) 3_765 2_655
N5 Cs4 C5 17.28(11) 2_655 2_655
Cl1 Cs4 C5 147.55(9) 1_455 2_655
N8 Cs4 C5 60.85(12) 2_655 2_655
Cl2 Cs4 C5 152.77(8) 1_455 2_655
C7 Cs4 C5 83.26(11) 1_455 2_655
C6 Cs4 C5 92.78(11) 1_455 2_655
N4 Cs4 C8 122.12(12) . 2_655
N7 Cs4 C8 97.66(12) 1_455 2_655
N6 Cs4 C8 61.39(11) 1_455 2_655
Cl2 Cs4 C8 95.88(8) 3_765 2_655
N5 Cs4 C8 60.85(11) 2_655 2_655
Cl1 Cs4 C8 168.66(8) 1_455 2_655
N8 Cs4 C8 17.24(11) 2_655 2_655
Cl2 Cs4 C8 109.15(8) 1_455 2_655
C7 Cs4 C8 94.13(11) 1_455 2_655
C6 Cs4 C8 72.81(11) 1_455 2_655
C5 Cs4 C8 43.69(11) 2_655 2_655
C8 Mo1 C2 80.24(18) . .
C8 Mo1 C1 104.56(19) . .
C2 Mo1 C1 141.86(18) . .
C8 Mo1 C4 142.7(2) . .
C2 Mo1 C4 120.00(19) . .
C1 Mo1 C4 79.1(2) . .
C8 Mo1 C3 70.13(19) . .
C2 Mo1 C3 137.28(19) . .
C1 Mo1 C3 76.96(19) . .
C4 Mo1 C3 74.86(19) . .
C8 Mo1 C6 145.00(19) . .
C2 Mo1 C6 74.76(19) . .
C1 Mo1 C6 81.79(19) . .
C4 Mo1 C6 72.09(19) . .
C3 Mo1 C6 143.42(18) . .
C8 Mo1 C5 83.5(2) . .
C2 Mo1 C5 71.42(18) . .
C1 Mo1 C5 146.19(19) . .
C4 Mo1 C5 75.5(2) . .
C3 Mo1 C5 75.18(18) . .
C6 Mo1 C5 110.51(19) . .
C8 Mo1 C7 72.7(2) . .
C2 Mo1 C7 73.67(19) . .
C1 Mo1 C7 71.97(19) . .
C4 Mo1 C7 140.1(2) . .
C3 Mo1 C7 122.63(19) . .
C6 Mo1 C7 76.95(19) . .
C5 Mo1 C7 140.45(19) . .
C8 Mo1 Cs3 129.81(14) . .
C2 Mo1 Cs3 58.49(13) . .
C1 Mo1 Cs3 125.41(13) . .
C4 Mo1 Cs3 61.61(14) . .
C3 Mo1 Cs3 121.70(13) . .
C6 Mo1 Cs3 52.09(14) . .
C5 Mo1 Cs3 58.43(13) . .
C7 Mo1 Cs3 115.64(14) . .
N2 Co1 N3 177.60(18) . 4_665
N2 Co1 N1 90.90(17) . 2_745
N3 Co1 N1 86.88(17) 4_665 2_745
N2 Co1 Cl3 90.75(13) . .
N3 Co1 Cl3 88.26(12) 4_665 .
N1 Co1 Cl3 88.10(13) 2_745 .
N2 Co1 Cl1 89.69(13) . .
N3 Co1 Cl1 91.15(12) 4_665 .
N1 Co1 Cl1 88.21(13) 2_745 .
Cl3 Co1 Cl1 176.29(5) . .
N2 Co1 Cl2 88.54(13) . .
N3 Co1 Cl2 93.67(13) 4_665 .
N1 Co1 Cl2 178.92(13) 2_745 .
Cl3 Co1 Cl2 90.98(5) . .
Cl1 Co1 Cl2 92.71(5) . .
N2 Co1 Cs3 57.40(12) . .
N3 Co1 Cs3 123.38(12) 4_665 .
N1 Co1 Cs3 124.78(12) 2_745 .
Cl3 Co1 Cs3 53.02(3) . .
Cl1 Co1 Cs3 129.93(4) . .
Cl2 Co1 Cs3 54.15(3) . .
N2 Co1 Cs2 123.57(12) . .
N3 Co1 Cs2 57.31(12) 4_665 .
N1 Co1 Cs2 124.05(12) 2_745 .
Cl3 Co1 Cs2 53.33(4) . .
Cl1 Co1 Cs2 129.01(4) . .
Cl2 Co1 Cs2 55.66(3) . .
Cs3 Co1 Cs2 66.18(2) . .
Co1 Cl1 Cs3 150.89(5) . 1_655
Co1 Cl1 Cs4 96.14(4) . 1_655
Cs3 Cl1 Cs4 92.87(3) 1_655 1_655
Co1 Cl1 Cs2 99.48(5) . 4_666
Cs3 Cl1 Cs2 108.46(4) 1_655 4_666
Cs4 Cl1 Cs2 88.03(3) 1_655 4_666
Co1 Cl1 Cs1 99.59(4) . 1_655
Cs3 Cl1 Cs1 74.38(3) 1_655 1_655
Cs4 Cl1 Cs1 164.10(4) 1_655 1_655
Cs2 Cl1 Cs1 87.12(3) 4_666 1_655
Co1 Cl2 Cs4 106.32(4) . 3_765
Co1 Cl2 Cs3 91.37(4) . .
Cs4 Cl2 Cs3 161.81(4) 3_765 .
Co1 Cl2 Cs3 156.92(5) . 3_765
Cs4 Cl2 Cs3 92.54(3) 3_765 3_765
Cs3 Cl2 Cs3 71.39(2) . 3_765
Co1 Cl2 Cs2 89.91(4) . .
Cs4 Cl2 Cs2 91.96(3) 3_765 .
Cs3 Cl2 Cs2 83.70(3) . .
Cs3 Cl2 Cs2 102.87(3) 3_765 .
Co1 Cl2 Cs4 92.71(4) . 1_655
Cs4 Cl2 Cs4 80.28(3) 3_765 1_655
Cs3 Cl2 Cs4 103.54(3) . 1_655
Cs3 Cl2 Cs4 77.20(3) 3_765 1_655
Cs2 Cl2 Cs4 172.22(4) . 1_655
Co1 Cl3 Cs1 144.74(5) . .
Co1 Cl3 Cs3 93.15(4) . .
Cs1 Cl3 Cs3 78.22(3) . .
Co1 Cl3 Cs1 100.61(4) . 3_755
Cs1 Cl3 Cs1 93.24(3) . 3_755
Cs3 Cl3 Cs1 165.24(4) . 3_755
Co1 Cl3 Cs2 92.89(5) . .
Cs1 Cl3 Cs2 120.04(4) . .
Cs3 Cl3 Cs2 85.86(3) . .
Cs1 Cl3 Cs2 88.14(3) 3_755 .
N1 C1 Mo1 176.3(4) . .
C1 N1 Co1 167.3(4) . 2_755
C1 N1 Cs1 87.2(3) . 2_655
Co1 N1 Cs1 105.46(15) 2_755 2_655
N2 C2 Mo1 175.7(4) . .
N2 C2 Cs3 85.1(3) . .
Mo1 C2 Cs3 91.09(15) . .
C2 N2 Co1 170.4(4) . .
C2 N2 Cs3 76.7(3) . .
Co1 N2 Cs3 93.88(14) . .
N3 C3 Mo1 174.5(4) . .
N3 C3 Cs1 76.0(3) . 2_655
Mo1 C3 Cs1 109.41(18) . 2_655
C3 N3 Co1 170.0(4) . 4_566
C3 N3 Cs2 94.4(3) . 4_566
Co1 N3 Cs2 94.00(14) 4_566 4_566
C3 N3 Cs1 86.8(3) . 2_655
Co1 N3 Cs1 99.93(14) 4_566 2_655
Cs2 N3 Cs1 81.75(9) 4_566 2_655
N4 C4 Mo1 179.3(5) . .
N4 C4 Cs3 91.5(4) . .
Mo1 C4 Cs3 87.85(16) . .
N4 C4 Cs1 66.6(4) . 2_655
Mo1 C4 Cs1 113.99(19) . 2_655
Cs3 C4 Cs1 158.13(16) . 2_655
C4 N4 Cs4 160.2(4) . .
C4 N4 Cs1 95.6(4) . 2_655
Cs4 N4 Cs1 104.14(13) . 2_655
C4 N4 Cs2 92.5(4) . 4_566
Cs4 N4 Cs2 90.47(11) . 4_566
Cs1 N4 Cs2 84.47(11) 2_655 4_566
N5 C5 Mo1 177.5(5) . .
N5 C5 Cs3 88.4(4) . .
Mo1 C5 Cs3 90.94(16) . .
N5 C5 Cs2 60.5(3) . 4_566
Mo1 C5 Cs2 117.37(19) . 4_566
Cs3 C5 Cs2 103.48(13) . 4_566
N5 C5 Cs4 66.1(3) . 2_645
Mo1 C5 Cs4 115.46(18) . 2_645
Cs3 C5 Cs4 146.25(16) . 2_645
Cs2 C5 Cs4 83.49(10) 4_566 2_645
C5 N5 Cs1 146.4(4) . .
C5 N5 Cs2 102.4(4) . 4_566
Cs1 N5 Cs2 102.74(13) . 4_566
C5 N5 Cs4 96.7(4) . 2_645
Cs1 N5 Cs4 103.18(13) . 2_645
Cs2 N5 Cs4 94.63(12) 4_566 2_645
C5 N5 Cs3 73.9(3) . .
Cs1 N5 Cs3 77.01(10) . .
Cs2 N5 Cs3 109.00(13) 4_566 .
Cs4 N5 Cs3 155.84(14) 2_645 .
N6 C6 Mo1 173.9(5) . .
N6 C6 Cs3 76.7(3) . .
Mo1 C6 Cs3 97.61(18) . .
N6 C6 Cs4 65.5(3) . 1_655
Mo1 C6 Cs4 114.67(17) . 1_655
Cs3 C6 Cs4 105.83(13) . 1_655
N6 C6 Cs2 62.2(3) . 3_765
Mo1 C6 Cs2 122.17(19) . 3_765
Cs3 C6 Cs2 104.39(12) . 3_765
Cs4 C6 Cs2 109.50(13) 1_655 3_765
C6 N6 Cs3 161.4(4) . 3_765
C6 N6 Cs3 83.4(4) . .
Cs3 N6 Cs3 78.99(10) 3_765 .
C6 N6 Cs2 100.2(4) . 3_765
Cs3 N6 Cs2 92.74(12) 3_765 3_765
Cs3 N6 Cs2 115.12(14) . 3_765
C6 N6 Cs4 96.5(4) . 1_655
Cs3 N6 Cs4 85.54(11) 3_765 1_655
Cs3 N6 Cs4 115.06(14) . 1_655
Cs2 N6 Cs4 128.40(14) 3_765 1_655
N7 C7 Mo1 176.8(5) . .
N7 C7 Cs4 64.3(3) . 1_655
Mo1 C7 Cs4 115.89(18) . 1_655
N7 C7 Cs2 63.0(3) . 4_666
Mo1 C7 Cs2 113.71(19) . 4_666
Cs4 C7 Cs2 84.77(11) 1_655 4_666
C7 N7 Cs1 150.8(4) . 2_755
C7 N7 Cs4 97.4(4) . 1_655
Cs1 N7 Cs4 106.80(14) 2_755 1_655
C7 N7 Cs2 99.5(4) . 4_666
Cs1 N7 Cs2 93.88(12) 2_755 4_666
Cs4 N7 Cs2 96.13(13) 1_655 4_666
N8 C8 Mo1 176.2(5) . .
N8 C8 Cs2 68.3(4) . 4_666
Mo1 C8 Cs2 113.89(18) . 4_666
N8 C8 Cs4 66.2(4) . 2_645
Mo1 C8 Cs4 115.36(19) . 2_645
Cs2 C8 Cs4 105.05(13) 4_666 2_645
C8 N8 Cs3 168.9(5) . 4_666
C8 N8 Cs4 96.5(4) . 2_645
Cs3 N8 Cs4 86.80(13) 4_666 2_645
C8 N8 Cs2 94.3(4) . 4_666
Cs3 N8 Cs2 93.50(13) 4_666 4_666
Cs4 N8 Cs2 117.86(15) 2_645 4_666
C8 N8 Cs1 90.4(4) . 4_666
Cs3 N8 Cs1 79.49(12) 4_666 4_666
Cs4 N8 Cs1 130.86(15) 2_645 4_666
Cs2 N8 Cs1 109.96(15) 4_666 4_666

loop_
_geom_bond_atom_site_label_1
_geom_bond_atom_site_label_2
_geom_bond_distance
_geom_bond_site_symmetry_2
Cs1 N5 3.246(5) .
Cs1 N7 3.268(5) 2_745
Cs1 Cl3 3.4342(14) .
Cs1 N4 3.462(5) 2_645
Cs1 Cl3 3.5114(14) 3_755
Cs1 C4 3.753(5) 2_645
Cs1 N3 3.776(5) 2_645
Cs1 Cl1 3.7883(14) 1_455
Cs1 N8 3.794(6) 4_565
Cs1 N1 3.824(4) 2_645
Cs1 C3 3.885(5) 2_645
Cs1 Cs3 4.3806(9) .
Cs2 N5 3.368(5) 4_665
Cs2 N6 3.376(5) 3_765
Cs2 N7 3.432(5) 4_565
Cs2 Cl3 3.5279(14) .
Cs2 N8 3.568(5) 4_565
Cs2 Cl2 3.6270(15) .
Cs2 N3 3.706(5) 4_665
Cs2 Cl1 3.7103(15) 4_565
Cs2 C6 3.757(5) 3_765
Cs2 C5 3.781(5) 4_665
Cs2 C7 3.798(5) 4_565
Cs2 N4 3.812(5) 4_665
Cs3 N8 2.989(5) 4_565
Cs3 N6 3.245(4) 3_765
Cs3 N6 3.307(5) .
Cs3 C6 3.376(5) .
Cs3 Cl1 3.4450(14) 1_455
Cs3 Cl3 3.5094(14) .
Cs3 Cl2 3.5565(15) .
Cs3 Cl2 3.5868(14) 3_765
Cs3 C5 3.614(5) .
Cs3 C2 3.617(5) .
Cs3 N2 3.704(5) .
Cs3 C4 3.734(5) .
Cs4 N4 3.253(5) .
Cs4 N7 3.331(5) 1_455
Cs4 N6 3.394(5) 1_455
Cs4 Cl2 3.4040(15) 3_765
Cs4 N5 3.512(5) 2_655
Cs4 Cl1 3.5284(15) 1_455
Cs4 N8 3.547(6) 2_655
Cs4 Cl2 3.6405(15) 1_455
Cs4 C7 3.665(5) 1_455
Cs4 C6 3.706(5) 1_455
Cs4 C5 3.816(5) 2_655
Cs4 C8 3.850(6) 2_655
Mo1 C8 2.122(5) .
Mo1 C2 2.148(5) .
Mo1 C1 2.155(5) .
Mo1 C4 2.157(5) .
Mo1 C3 2.158(5) .
Mo1 C6 2.159(5) .
Mo1 C5 2.162(6) .
Mo1 C7 2.169(5) .
Co1 N2 2.113(4) .
Co1 N3 2.114(4) 4_665
Co1 N1 2.117(5) 2_745
Co1 Cl3 2.4456(14) .
Co1 Cl1 2.4460(14) .
Co1 Cl2 2.4842(14) .
Cl1 Cs3 3.4450(14) 1_655
Cl1 Cs4 3.5285(15) 1_655
Cl1 Cs2 3.7102(15) 4_666
Cl1 Cs1 3.7883(14) 1_655
Cl2 Cs4 3.4041(15) 3_765
Cl2 Cs3 3.5868(14) 3_765
Cl2 Cs4 3.6404(15) 1_655
Cl3 Cs1 3.5114(14) 3_755
C1 N1 1.158(7) .
N1 Co1 2.117(5) 2_755
N1 Cs1 3.824(4) 2_655
C2 N2 1.161(6) .
C3 N3 1.153(6) .
C3 Cs1 3.885(5) 2_655
N3 Co1 2.114(4) 4_566
N3 Cs2 3.706(5) 4_566
N3 Cs1 3.776(5) 2_655
C4 N4 1.151(7) .
C4 Cs1 3.753(5) 2_655
N4 Cs1 3.462(5) 2_655
N4 Cs2 3.812(5) 4_566
C5 N5 1.141(7) .
C5 Cs2 3.781(5) 4_566
C5 Cs4 3.816(5) 2_645
N5 Cs2 3.368(5) 4_566
N5 Cs4 3.512(5) 2_645
C6 N6 1.154(7) .
C6 Cs4 3.706(5) 1_655
C6 Cs2 3.757(5) 3_765
N6 Cs3 3.245(4) 3_765
N6 Cs2 3.376(5) 3_765
N6 Cs4 3.394(5) 1_655
C7 N7 1.156(7) .
C7 Cs4 3.665(5) 1_655
C7 Cs2 3.798(5) 4_666
N7 Cs1 3.268(5) 2_755
N7 Cs4 3.331(5) 1_655
N7 Cs2 3.432(5) 4_666
C8 N8 1.149(7) .
C8 Cs2 3.829(5) 4_666
C8 Cs4 3.850(6) 2_645
N8 Cs3 2.989(5) 4_666
N8 Cs4 3.547(6) 2_645
N8 Cs2 3.568(5) 4_666
N8 Cs1 3.794(6) 4_666
